data_4072799
loop_
_publ_author_name
'Sridevi, Venugopal Shanmugham'
'Fan, Wai Yip'
'Leong, Weng Kee'

_publ_section_title
;
 [Cp*IrCl2]2-Assisted C&#x22EE;C Bond Cleavage with Water: An Experimental
 and Computational Study
;
_journal_issue 5
_journal_name_full Organometallics
_journal_page_first 1173
_journal_paper_doi 10.1021/om0610445
_journal_volume 26
_journal_year 2007
_chemical_formula_sum 'C18 H22 Cl Ir O'
_chemical_formula_weight 482.01
_chemical_name_systematic
; 
 ? 
;
_space_group_IT_number 14
_symmetry_cell_setting monoclinic
_symmetry_space_group_name_Hall '-P 2yn'
_symmetry_space_group_name_H-M 'P 1 21/n 1'
_atom_sites_solution_hydrogens geom
_atom_sites_solution_primary direct
_atom_sites_solution_secondary difmap
_audit_creation_method SHELXL-97
_cell_angle_alpha 90.00
_cell_angle_beta 110.5740(10)
_cell_angle_gamma 90.00
_cell_formula_units_Z 4
_cell_length_a 14.0317(5)
_cell_length_b 7.0962(3)
_cell_length_c 18.1574(7)
_cell_measurement_reflns_used 8492
_cell_measurement_temperature 223(2)
_cell_measurement_theta_max 30.47
_cell_measurement_theta_min 2.27
_cell_volume 1692.65(11)
_computing_cell_refinement 'Bruker SMART'
_computing_data_collection 'Bruker SMART'
_computing_data_reduction 'Bruker SAINT'
_computing_molecular_graphics 'Bruker SHELXTL'
_computing_publication_material 'Bruker SHELXTL'
_computing_structure_refinement 'SHELXL-97 (Sheldrick, 1997)'
_computing_structure_solution 'SHELXS-97 (Sheldrick, 1990)'
_diffrn_ambient_temperature 223(2)
_diffrn_measured_fraction_theta_full 0.965
_diffrn_measured_fraction_theta_max 0.965
_diffrn_measurement_device_type 'CCD area detector'
_diffrn_measurement_method 'phi and omega scans'
_diffrn_radiation_monochromator graphite
_diffrn_radiation_source 'fine-focus sealed tube'
_diffrn_radiation_type MoK\a
_diffrn_radiation_wavelength 0.71073
_diffrn_reflns_av_R_equivalents 0.0413
_diffrn_reflns_av_sigmaI/netI 0.0294
_diffrn_reflns_limit_h_max 18
_diffrn_reflns_limit_h_min -20
_diffrn_reflns_limit_k_max 9
_diffrn_reflns_limit_k_min 0
_diffrn_reflns_limit_l_max 25
_diffrn_reflns_limit_l_min 0
_diffrn_reflns_number 26021
_diffrn_reflns_theta_full 30.50
_diffrn_reflns_theta_max 30.50
_diffrn_reflns_theta_min 2.27
_exptl_absorpt_coefficient_mu 8.042
_exptl_absorpt_correction_T_max 0.7392
_exptl_absorpt_correction_T_min 0.2484
_exptl_absorpt_correction_type sadabs
_exptl_crystal_colour yellow
_exptl_crystal_density_diffrn 1.891
_exptl_crystal_density_meas 0
_exptl_crystal_density_method 'not measured'
_exptl_crystal_description needle
_exptl_crystal_F_000 928
_exptl_crystal_size_max 0.24
_exptl_crystal_size_mid 0.12
_exptl_crystal_size_min 0.04
_refine_diff_density_max 2.216
_refine_diff_density_min -2.354
_refine_diff_density_rms 0.193
_refine_ls_extinction_method none
_refine_ls_goodness_of_fit_ref 1.292
_refine_ls_hydrogen_treatment mixed
_refine_ls_matrix_type full
_refine_ls_number_parameters 195
_refine_ls_number_reflns 4983
_refine_ls_number_restraints 0
_refine_ls_restrained_S_all 1.292
_refine_ls_R_factor_all 0.0493
_refine_ls_R_factor_gt 0.0463
_refine_ls_shift/su_max 0.001
_refine_ls_shift/su_mean 0.000
_refine_ls_structure_factor_coef Fsqd
_refine_ls_weighting_details 'calc w=1/[\s^2^(Fo^2^)+(0.0291P)^2^+8.6473P] where P=(Fo^2^+2Fc^2^)/3'
_refine_ls_weighting_scheme calc
_refine_ls_wR_factor_gt 0.0942
_refine_ls_wR_factor_ref 0.0955
_reflns_number_gt 4754
_reflns_number_total 4983
_reflns_threshold_expression >2sigma(I)
_cod_data_source_file om0610445si20070108_094412.cif
_cod_data_source_block sd26
_cod_depositor_comments
;
The following automatic conversions were performed:

'_symmetry_cell_setting' value 'Monoclinic' changed to 'monoclinic'
according to /home/saulius/struct/CIF-dictionaries/cif_core.dic
dictionary named 'cif_core.dic' version 2.4.1 from 2010-06-29.

Automatic conversion script
Id: cif_fix_values 1715 2011-07-08 13:25:40Z adriana 
;
_cod_original_sg_symbol_H-M P2(1)/n
_cod_database_code 4072799

loop_
_symmetry_equiv_pos_as_xyz
'x, y, z'
'-x+1/2, y+1/2, -z+1/2'
'-x, -y, -z'
'x-1/2, -y-1/2, z-1/2'

loop_
_atom_site_label
_atom_site_type_symbol
_atom_site_fract_x
_atom_site_fract_y
_atom_site_fract_z
_atom_site_U_iso_or_equiv
_atom_site_adp_type
_atom_site_occupancy
_atom_site_symmetry_multiplicity
_atom_site_calc_flag
_atom_site_refinement_flags
Ir1 Ir 0.789476(15) 0.91132(3) 0.084655(12) 0.02185(7) Uani 1 1 d .
Cl1 Cl 0.92419(13) 1.0251(3) 0.19764(10) 0.0425(4) Uani 1 1 d .
O1 O 0.6426(5) 1.2007(9) 0.0919(3) 0.0539(14) Uani 1 1 d .
C1 C 0.6965(6) 1.1009(10) 0.0894(4) 0.0362(14) Uani 1 1 d .
C2 C 0.8509(5) 1.1049(9) 0.0221(4) 0.0322(13) Uani 1 1 d .
H2A H 0.8595 1.2271 0.0488 0.039 Uiso 1 1 calc R
H2B H 0.9189 1.0603 0.0268 0.039 Uiso 1 1 calc R
C3 C 0.7917(5) 1.1364(8) -0.0634(4) 0.0280(12) Uani 1 1 d .
C4 C 0.8360(6) 1.1035(9) -0.1199(4) 0.0383(15) Uani 1 1 d .
H4 H 0.9032 1.0581 -0.1040 0.046 Uiso 1 1 calc R
C5 C 0.7834(7) 1.1362(11) -0.1984(5) 0.0481(19) Uani 1 1 d .
H5 H 0.8152 1.1141 -0.2354 0.058 Uiso 1 1 calc R
C6 C 0.6850(7) 1.2010(11) -0.2233(5) 0.0504(19) Uani 1 1 d .
H6 H 0.6487 1.2204 -0.2771 0.060 Uiso 1 1 calc R
C7 C 0.6399(6) 1.2372(11) -0.1683(4) 0.0446(17) Uani 1 1 d .
H7 H 0.5729 1.2833 -0.1846 0.053 Uiso 1 1 calc R
C8 C 0.6930(5) 1.2060(10) -0.0896(4) 0.0375(14) Uani 1 1 d .
H8 H 0.6616 1.2325 -0.0528 0.045 Uiso 1 1 calc R
C10 C 0.8553(4) 0.6188(7) 0.0967(4) 0.0262(11) Uani 1 1 d .
C11 C 0.9644(5) 0.5658(9) 0.1410(5) 0.0397(15) Uani 1 1 d .
H11A H 0.9686 0.4319 0.1524 0.059 Uiso 1 1 calc R
H11B H 0.9894 0.6361 0.1899 0.059 Uiso 1 1 calc R
H11C H 1.0054 0.5953 0.1092 0.059 Uiso 1 1 calc R
C20 C 0.7780(5) 0.6224(8) 0.1326(4) 0.0276(11) Uani 1 1 d .
C21 C 0.7970(6) 0.5708(11) 0.2170(4) 0.0451(17) Uani 1 1 d .
H21A H 0.7357 0.5930 0.2288 0.068 Uiso 1 1 calc R
H21B H 0.8520 0.6473 0.2513 0.068 Uiso 1 1 calc R
H21C H 0.8155 0.4387 0.2252 0.068 Uiso 1 1 calc R
C30 C 0.6847(5) 0.6686(8) 0.0734(4) 0.0279(12) Uani 1 1 d .
C31 C 0.5833(5) 0.6800(11) 0.0835(5) 0.0434(17) Uani 1 1 d .
H31A H 0.5479 0.5608 0.0686 0.065 Uiso 1 1 calc R
H31B H 0.5432 0.7796 0.0504 0.065 Uiso 1 1 calc R
H31C H 0.5933 0.7069 0.1381 0.065 Uiso 1 1 calc R
C40 C 0.7032(5) 0.6993(8) 0.0007(4) 0.0271(11) Uani 1 1 d .
C41 C 0.6245(6) 0.7308(10) -0.0788(4) 0.0411(15) Uani 1 1 d .
H41A H 0.6542 0.8013 -0.1111 0.062 Uiso 1 1 calc R
H41B H 0.5680 0.8013 -0.0735 0.062 Uiso 1 1 calc R
H41C H 0.6002 0.6102 -0.1034 0.062 Uiso 1 1 calc R
C50 C 0.8088(5) 0.6577(8) 0.0158(4) 0.0278(12) Uani 1 1 d .
C51 C 0.8586(6) 0.6497(10) -0.0443(4) 0.0405(16) Uani 1 1 d .
H51A H 0.9302 0.6800 -0.0198 0.061 Uiso 1 1 calc R
H51B H 0.8264 0.7399 -0.0857 0.061 Uiso 1 1 calc R
H51C H 0.8515 0.5239 -0.0665 0.061 Uiso 1 1 calc R

loop_
_atom_site_aniso_label
_atom_site_aniso_U_11
_atom_site_aniso_U_22
_atom_site_aniso_U_33
_atom_site_aniso_U_23
_atom_site_aniso_U_13
_atom_site_aniso_U_12
Ir1 0.02118(11) 0.02083(11) 0.02231(11) -0.00276(8) 0.00611(7) -0.00018(8)
Cl1 0.0402(9) 0.0424(9) 0.0358(8) -0.0073(7) 0.0018(7) -0.0045(7)
O1 0.052(3) 0.064(4) 0.046(3) 0.004(3) 0.018(3) 0.011(3)
C1 0.053(4) 0.032(3) 0.022(3) -0.006(2) 0.012(3) -0.007(3)
C2 0.027(3) 0.030(3) 0.035(3) 0.003(3) 0.005(2) -0.004(2)
C3 0.029(3) 0.023(3) 0.031(3) 0.002(2) 0.009(2) -0.003(2)
C4 0.041(4) 0.032(3) 0.045(4) 0.005(3) 0.020(3) 0.001(3)
C5 0.073(6) 0.042(4) 0.038(4) 0.000(3) 0.032(4) -0.003(4)
C6 0.068(5) 0.042(4) 0.037(4) 0.002(3) 0.013(4) -0.011(4)
C7 0.040(4) 0.047(4) 0.041(4) 0.013(3) 0.007(3) 0.000(3)
C8 0.036(3) 0.040(4) 0.038(3) 0.006(3) 0.014(3) 0.005(3)
C10 0.024(3) 0.017(2) 0.037(3) -0.002(2) 0.010(2) -0.004(2)
C11 0.030(3) 0.029(3) 0.056(4) 0.000(3) 0.010(3) 0.002(3)
C20 0.034(3) 0.021(3) 0.030(3) -0.003(2) 0.014(2) -0.002(2)
C21 0.053(4) 0.046(4) 0.035(3) 0.012(3) 0.014(3) 0.001(3)
C30 0.028(3) 0.024(3) 0.032(3) -0.003(2) 0.012(2) -0.005(2)
C31 0.025(3) 0.049(4) 0.059(5) -0.005(4) 0.018(3) -0.010(3)
C40 0.030(3) 0.021(3) 0.031(3) -0.004(2) 0.011(2) -0.003(2)
C41 0.045(4) 0.037(4) 0.033(3) -0.006(3) 0.003(3) -0.008(3)
C50 0.034(3) 0.022(3) 0.034(3) -0.004(2) 0.020(3) -0.002(2)
C51 0.059(4) 0.029(3) 0.049(4) -0.004(3) 0.038(4) 0.002(3)

loop_
_atom_type_symbol
_atom_type_description
_atom_type_scat_dispersion_real
_atom_type_scat_dispersion_imag
_atom_type_scat_source
C C 0.0033 0.0016 'International Tables Vol C Tables 4.2.6.8 and 6.1.1.4'
H H 0.0000 0.0000 'International Tables Vol C Tables 4.2.6.8 and 6.1.1.4'
O O 0.0106 0.0060 'International Tables Vol C Tables 4.2.6.8 and 6.1.1.4'
Cl Cl 0.1484 0.1585 'International Tables Vol C Tables 4.2.6.8 and 6.1.1.4'
Ir Ir -1.4442 7.9887 'International Tables Vol C Tables 4.2.6.8 and 6.1.1.4'

loop_
_geom_angle_atom_site_label_1
_geom_angle_atom_site_label_2
_geom_angle_atom_site_label_3
_geom_angle
C1 Ir1 C2 88.9(3)
C1 Ir1 C40 107.4(3)
C2 Ir1 C40 107.4(2)
C1 Ir1 C30 96.3(3)
C2 Ir1 C30 145.2(2)
C40 Ir1 C30 38.4(2)
C1 Ir1 C10 156.2(3)
C2 Ir1 C10 114.5(2)
C40 Ir1 C10 62.6(2)
C30 Ir1 C10 62.0(2)
C1 Ir1 C20 118.9(3)
C2 Ir1 C20 151.9(2)
C40 Ir1 C20 63.0(2)
C30 Ir1 C20 36.7(2)
C10 Ir1 C20 37.5(2)
C1 Ir1 C50 143.8(3)
C2 Ir1 C50 93.9(2)
C40 Ir1 C50 37.8(2)
C30 Ir1 C50 62.5(2)
C10 Ir1 C50 36.4(2)
C20 Ir1 C50 61.9(2)
C1 Ir1 Cl1 94.1(2)
C2 Ir1 Cl1 83.94(17)
C40 Ir1 Cl1 155.61(16)
C30 Ir1 Cl1 129.62(17)
C10 Ir1 Cl1 93.14(16)
C20 Ir1 Cl1 96.77(16)
C50 Ir1 Cl1 122.09(17)
O1 C1 Ir1 177.4(7)
C3 C2 Ir1 117.7(4)
C8 C3 C4 117.2(6)
C8 C3 C2 122.2(6)
C4 C3 C2 120.6(6)
C5 C4 C3 121.3(7)
C6 C5 C4 120.5(7)
C5 C6 C7 119.2(7)
C8 C7 C6 120.1(7)
C7 C8 C3 121.6(7)
C50 C10 C20 108.8(5)
C50 C10 C11 128.1(6)
C20 C10 C11 123.0(6)
C50 C10 Ir1 72.2(3)
C20 C10 Ir1 71.4(3)
C11 C10 Ir1 126.0(4)
C30 C20 C10 107.6(5)
C30 C20 C21 128.1(6)
C10 C20 C21 124.2(6)
C30 C20 Ir1 70.6(3)
C10 C20 Ir1 71.1(3)
C21 C20 Ir1 127.1(4)
C20 C30 C40 108.3(5)
C20 C30 C31 125.9(6)
C40 C30 C31 125.8(6)
C20 C30 Ir1 72.8(3)
C40 C30 Ir1 69.1(3)
C31 C30 Ir1 124.9(5)
C50 C40 C30 107.4(5)
C50 C40 C41 125.1(6)
C30 C40 C41 126.5(6)
C50 C40 Ir1 74.2(3)
C30 C40 Ir1 72.5(3)
C41 C40 Ir1 127.8(4)
C10 C50 C40 107.8(5)
C10 C50 C51 126.3(6)
C40 C50 C51 125.8(6)
C10 C50 Ir1 71.4(3)
C40 C50 Ir1 68.1(3)
C51 C50 Ir1 127.9(4)

loop_
_geom_bond_atom_site_label_1
_geom_bond_atom_site_label_2
_geom_bond_distance
Ir1 C1 1.897(8)
Ir1 C2 2.147(6)
Ir1 C40 2.181(6)
Ir1 C30 2.227(6)
Ir1 C10 2.251(5)
Ir1 C20 2.256(6)
Ir1 C50 2.262(6)
Ir1 Cl1 2.3892(16)
O1 C1 1.048(9)
C2 C3 1.497(9)
C3 C8 1.388(9)
C3 C4 1.393(9)
C4 C5 1.376(11)
C5 C6 1.373(12)
C6 C7 1.381(11)
C7 C8 1.377(9)
C10 C50 1.409(9)
C10 C20 1.448(8)
C10 C11 1.506(8)
C20 C30 1.411(9)
C20 C21 1.504(9)
C30 C40 1.449(8)
C30 C31 1.499(9)
C40 C50 1.440(8)
C40 C41 1.494(9)
C50 C51 1.488(8)
